data_1570630
loop_
_publ_author_name
'Obieta, Maria'
'Urgoitia, Garazi'
'Herrero, Mar\'ia Teresa'
'SanMartin, Raul'

_publ_section_title
;
 Efficient iron-catalyzed direct acylation of amines with carboxylic acids
 and esters under oxygenated conditions
;
_journal_issue 2
_journal_name_full 'Catalysis Science &amp; Technology'
_journal_page_first 478
_journal_page_last 488
_journal_paper_doi 10.1039/D3CY01429K
_journal_volume 14
_journal_year 2024
_chemical_absolute_configuration ad
_chemical_formula_moiety 'C16 H17 N O2'
_chemical_formula_sum 'C16 H17 N O2'
_chemical_formula_weight 255.3
_space_group_IT_number 19
_space_group_name_Hall 'P 2ac 2ab'
_space_group_name_H-M_alt 'P 21 21 21'
_symmetry_cell_setting orthorhombic
_symmetry_Int_Tables_number 19
_symmetry_space_group_name_Hall 'P 2ac 2ab'
_symmetry_space_group_name_H-M 'P 21 21 21'
_atom_sites_solution_hydrogens geom
_atom_sites_solution_primary direct
_audit_creation_date 2023-07-28T12:24:41-00:00
_audit_creation_method 'WinGX routine CIF_UPDATE'
_audit_update_record
;
2023-08-23 deposited with the CCDC.	2023-12-18 downloaded from the CCDC.
;
_cell_angle_alpha 90
_cell_angle_beta 90
_cell_angle_gamma 90
_cell_formula_units_Z 4
_cell_length_a 5.23281(4)
_cell_length_b 11.33461(9)
_cell_length_c 22.6110(2)
_cell_measurement_reflns_used 11719
_cell_measurement_temperature 150.01(10)
_cell_measurement_theta_max 74.391
_cell_measurement_theta_min 3.877
_cell_volume 1341.100(19)
_computing_cell_refinement 'CrysAlisPro 1.171.41.93a (Rigaku OD, 2020)'
_computing_data_collection 'CrysAlisPro 1.171.41.93a (Rigaku OD, 2020)'
_computing_data_reduction 'CrysAlisPro 1.171.41.93a (Rigaku OD, 2020)'
_computing_molecular_graphics 'Olex2 (Dolomanov et al., 2009)'
_computing_publication_material 'Olex2 (Dolomanov et al., 2009)'
_computing_structure_refinement 'ShelXL (Sheldrick, 2015)'
_computing_structure_solution 'ShelXS (Sheldrick, 2008)'
_diffrn_ambient_environment N~2~
_diffrn_ambient_temperature 150.01(10)
_diffrn_detector 'CCD plate'
_diffrn_detector_area_resol_mean 5.2012
_diffrn_detector_type Atlas
_diffrn_measured_fraction_theta_full 0.992
_diffrn_measured_fraction_theta_max 0.993
_diffrn_measurement_details
;
List of Runs (angles in degrees, time in seconds):

  # Type    Start    End  Width  t~exp~   \w     \q     \k     \f   Frames
#--------------------------------------------------------------------------
  1  \w   -116.00 -18.00   1.00    1.00    --  -42.13 -38.00   0.00   98
  2  \w   -116.00 -18.00   1.00    1.00    --  -42.13 -38.00 -60.00   98
  3  \w    -30.00  70.00   1.00    1.00    --   42.13 -57.00-120.00  100
  4  \w    -20.00  83.00   1.00    1.00    --   42.13 -99.00 150.00  103
  5  \w      2.00  98.00   1.00    1.00    --   42.13-125.00-150.00   96
  6  \w     35.00 118.00   1.00    1.00    --  107.93-125.00  60.00   83
  7  \w     80.00 158.00   1.00    1.00    --  107.93  30.00 -90.00   78
  8  \w     25.00 110.00   1.00    1.00    --  107.93 -94.00  90.00   85
  9  \w     35.00 118.00   1.00    1.00    --  107.93-125.00 -90.00   83
 10  \w     36.00 137.00   1.00    1.00    --  107.93 -61.00   0.00  101
 11  \w     32.00  69.00   1.00    1.00    --  107.93 -30.00  90.00   37
 12  \w     82.00 158.00   1.00    1.00    --  107.93  45.00 -30.00   76
 13  \w     32.00  69.00   1.00    1.00    --  107.93 -30.00 -30.00   37
 14  \w     32.00 141.00   1.00    1.00    --  107.93 -77.00  90.00  109
 15  \w     32.00  69.00   1.00    1.00    --  107.93 -30.00 -60.00   37
 16  \w     35.00 118.00   1.00    1.00    --  107.93-125.00 -30.00   83
 17  \w     32.00  69.00   1.00    1.00    --  107.93 -30.00 120.00   37
 18  \w     55.00 158.00   1.00    1.00    --  107.93  15.00 120.00  103
 19  \w     32.00  69.00   1.00    1.00    --  107.93 -30.00 150.00   37
 20  \w     36.00 137.00   1.00    1.00    --  107.93 -61.00-120.00  101
 21  \w   -118.00 -10.00   1.00    1.00    --  -42.13 -77.00 120.00  108
 22  \w   -118.00 -46.00   1.00    1.00    --  -42.13 -77.00 -90.00   72
 23  \w   -115.00 -14.00   1.00    1.00    --  -42.13 -57.00-180.00  101
;
_diffrn_measurement_device 'four-circle diffractometer'
_diffrn_measurement_device_type 'SuperNova, Single source at offset/far, Atlas'
_diffrn_measurement_method '\w scans'
_diffrn_orient_matrix_type 'CrysAlisPro convention (1999,Acta A55,543-557)'
_diffrn_orient_matrix_UB_11 -0.2924024
_diffrn_orient_matrix_UB_12 0.015658
_diffrn_orient_matrix_UB_13 -0.0016663
_diffrn_orient_matrix_UB_21 -0.0004995
_diffrn_orient_matrix_UB_22 -0.0298542
_diffrn_orient_matrix_UB_23 -0.066485
_diffrn_orient_matrix_UB_31 -0.0347125
_diffrn_orient_matrix_UB_32 -0.1316018
_diffrn_orient_matrix_UB_33 0.0148982
_diffrn_radiation_monochromator mirror
_diffrn_radiation_probe x-ray
_diffrn_radiation_type CuK\a
_diffrn_radiation_wavelength 1.54184
_diffrn_reflns_av_R_equivalents 0.027
_diffrn_reflns_av_unetI/netI 0.0334
_diffrn_reflns_Laue_measured_fraction_full 0.992
_diffrn_reflns_Laue_measured_fraction_max 0.993
_diffrn_reflns_limit_h_max 6
_diffrn_reflns_limit_h_min -6
_diffrn_reflns_limit_k_max 9
_diffrn_reflns_limit_k_min -13
_diffrn_reflns_limit_l_max 27
_diffrn_reflns_limit_l_min -27
_diffrn_reflns_number 14622
_diffrn_reflns_point_group_measured_fraction_full 0.995
_diffrn_reflns_point_group_measured_fraction_max 0.995
_diffrn_reflns_theta_full 67.684
_diffrn_reflns_theta_max 68.997
_diffrn_reflns_theta_min 4.363
_diffrn_source 'micro-focus sealed X-ray tube'
_diffrn_source_current 0.8
_diffrn_source_power 0.04
_diffrn_source_type 'SuperNova (Cu) X-ray Source'
_diffrn_source_voltage 50
_exptl_absorpt_coefficient_mu 0.664
_exptl_absorpt_correction_T_max 0.927
_exptl_absorpt_correction_T_min 0.76
_exptl_absorpt_correction_type analytical
_exptl_absorpt_process_details
;
        CrysAlisPro 1.171.41.93a (Rigaku Oxford Diffraction, 2020)
Analytical numeric absorption correction using a multifaceted crystal
        model based on expressions derived by R.C. Clark & J.S. Reid.
        (Clark, R. C. & Reid, J. S. (1995). Acta Cryst. A51, 887-897)
        Empirical absorption correction using spherical harmonics,
        implemented in SCALE3 ABSPACK scaling algorithm.
;
_exptl_crystal_colour colourless
_exptl_crystal_density_diffrn 1.264
_exptl_crystal_description plate
_exptl_crystal_F_000 544
_exptl_crystal_size_max 0.745
_exptl_crystal_size_mid 0.271
_exptl_crystal_size_min 0.122
_refine_diff_density_max 0.145
_refine_diff_density_min -0.171
_refine_diff_density_rms 0.035
_refine_ls_abs_structure_details
;
 Flack x determined using 1414 quotients [(I+)-(I-)]/[(I+)+(I-)]
 (Parsons, Flack and Wagner, Acta Cryst. B69 (2013) 249-259).
 The Friedel pair coverage of the experiment is almost complete 
 (100%). Analysis of the absolute structure using likelihood methods
 (Hooft, Straver & Spek, 2008) was performed using PLATON
 (Spek, 2009). The resulting value was y=-0.02(6).
;
_refine_ls_abs_structure_Flack -0.04(7)
_refine_ls_extinction_method none
_refine_ls_goodness_of_fit_ref 1.075
_refine_ls_hydrogen_treatment constr
_refine_ls_matrix_type full
_refine_ls_number_parameters 173
_refine_ls_number_reflns 2484
_refine_ls_number_restraints 0
_refine_ls_restrained_S_all 1.075
_refine_ls_R_factor_all 0.0286
_refine_ls_R_factor_gt 0.0281
_refine_ls_shift/su_max 0
_refine_ls_shift/su_mean 0
_refine_ls_structure_factor_coef Fsqd
_refine_ls_weighting_details 'w=1/[\s^2^(Fo^2^)+(0.0427P)^2^+0.1690P] where P=(Fo^2^+2Fc^2^)/3'
_refine_ls_weighting_scheme calc
_refine_ls_wR_factor_gt 0.0721
_refine_ls_wR_factor_ref 0.0725
_reflns_Friedel_coverage 0.683
_reflns_Friedel_fraction_full 0.999
_reflns_Friedel_fraction_max 0.999
_reflns_number_gt 2433
_reflns_number_total 2484
_reflns_threshold_expression 'I > 2\s(I)'
_cod_data_source_file d3cy01429k2.cif
_cod_data_source_block a20190015_ia32ca2t150k
_cod_depositor_comments 'Adding full bibliography for 1570630--1570631.cif.'
_cod_original_cell_volume 1341.10(2)
_cod_database_code 1570630

loop_
_symmetry_equiv_pos_as_xyz
'x, y, z'
'-x+1/2, -y, z+1/2'
'x+1/2, -y+1/2, -z'
'-x, y+1/2, -z+1/2'

loop_
_atom_site_label
_atom_site_type_symbol
_atom_site_fract_x
_atom_site_fract_y
_atom_site_fract_z
_atom_site_U_iso_or_equiv
_atom_site_adp_type
_atom_site_occupancy
_atom_site_site_symmetry_order
_atom_site_calc_flag
_atom_site_refinement_flags_posn
_atom_site_refinement_flags_adp
_atom_site_refinement_flags_occupancy
_atom_site_disorder_assembly
_atom_site_disorder_group
O1 O -0.8459(2) -0.86664(10) -0.16361(5) 0.0264(3) Uani 1 1 d . . . . .
O2 O -1.3141(2) -1.00540(9) -0.25081(5) 0.0256(3) Uani 1 1 d . . . . .
N1 N -1.2786(3) -0.86433(11) -0.15863(5) 0.0232(3) Uani 1 1 d . . . . .
H1 H -1.422301 -0.881738 -0.176858 0.028 Uiso 1 1 calc R . . . .
C1 C -1.0569(3) -0.89002(12) -0.18483(7) 0.0208(3) Uani 1 1 d . . . . .
C2 C -1.0760(3) -0.94544(13) -0.24631(7) 0.0214(3) Uani 1 1 d . . . . .
H2 H -0.934184 -1.003746 -0.251304 0.026 Uiso 1 1 calc R . . . .
C3 C -1.0500(3) -0.84992(13) -0.29312(6) 0.0198(3) Uani 1 1 d . . . . .
C4 C -0.8454(3) -0.84763(14) -0.33230(7) 0.0251(3) Uani 1 1 d . . . . .
H4 H -0.717115 -0.906767 -0.33015 0.03 Uiso 1 1 calc R . . . .
C5 C -0.8280(3) -0.75902(15) -0.37464(7) 0.0283(4) Uani 1 1 d . . . . .
H5 H -0.688045 -0.758275 -0.401388 0.034 Uiso 1 1 calc R . . . .
C6 C -1.0125(3) -0.67201(14) -0.37818(7) 0.0272(4) Uani 1 1 d . . . . .
H6 H -0.999129 -0.61143 -0.407049 0.033 Uiso 1 1 calc R . . . .
C7 C -1.2175(3) -0.67390(13) -0.33916(7) 0.0253(3) Uani 1 1 d . . . . .
H7 H -1.344756 -0.614295 -0.341279 0.03 Uiso 1 1 calc R . . . .
C8 C -1.2369(3) -0.76242(13) -0.29716(6) 0.0227(3) Uani 1 1 d . . . . .
H8 H -1.378516 -0.763577 -0.270891 0.027 Uiso 1 1 calc R . . . .
C9 C -1.3181(4) -1.08538(15) -0.29939(7) 0.0340(4) Uani 1 1 d . . . . .
H9A H -1.276015 -1.042929 -0.335871 0.051 Uiso 1 1 calc GR . . . .
H9B H -1.488785 -1.120226 -0.302958 0.051 Uiso 1 1 calc GR . . . .
H9C H -1.192192 -1.148013 -0.292765 0.051 Uiso 1 1 calc GR . . . .
C10 C -1.2894(3) -0.80810(14) -0.10051(6) 0.0252(3) Uani 1 1 d . . . . .
H10A H -1.452917 -0.764857 -0.096713 0.03 Uiso 1 1 calc R . . . .
H10B H -1.148818 -0.749982 -0.097308 0.03 Uiso 1 1 calc R . . . .
C11 C -1.2673(3) -0.89610(13) -0.05043(6) 0.0221(3) Uani 1 1 d . . . . .
C12 C -1.4497(3) -0.98455(14) -0.04442(7) 0.0276(4) Uani 1 1 d . . . . .
H12 H -1.589445 -0.987949 -0.07118 0.033 Uiso 1 1 calc R . . . .
C13 C -1.4294(4) -1.06776(15) 0.00021(7) 0.0312(4) Uani 1 1 d . . . . .
H13 H -1.553999 -1.12833 0.003636 0.037 Uiso 1 1 calc R . . . .
C14 C -1.2273(3) -1.06284(15) 0.03996(7) 0.0325(4) Uani 1 1 d . . . . .
H14 H -1.213147 -1.119828 0.070597 0.039 Uiso 1 1 calc R . . . .
C15 C -1.0471(4) -0.97447(16) 0.03460(7) 0.0321(4) Uani 1 1 d . . . . .
H15 H -0.90958 -0.970272 0.061943 0.038 Uiso 1 1 calc R . . . .
C16 C -1.0656(3) -0.89156(14) -0.01055(7) 0.0267(3) Uani 1 1 d . . . . .
H16 H -0.939793 -0.831572 -0.014132 0.032 Uiso 1 1 calc R . . . .

loop_
_atom_site_aniso_label
_atom_site_aniso_U_11
_atom_site_aniso_U_22
_atom_site_aniso_U_33
_atom_site_aniso_U_23
_atom_site_aniso_U_13
_atom_site_aniso_U_12
O1 0.0232(5) 0.0297(6) 0.0262(5) 0.0003(4) -0.0037(5) -0.0010(5)
O2 0.0310(6) 0.0222(5) 0.0235(5) -0.0013(4) 0.0008(5) -0.0059(4)
N1 0.0225(6) 0.0278(7) 0.0193(6) -0.0016(5) -0.0019(5) 0.0004(6)
C1 0.0241(7) 0.0177(7) 0.0205(7) 0.0034(5) -0.0012(6) 0.0006(6)
C2 0.0228(7) 0.0197(7) 0.0216(7) 0.0010(6) 0.0004(6) 0.0025(6)
C3 0.0224(7) 0.0186(7) 0.0185(7) -0.0016(5) -0.0027(6) -0.0010(6)
C4 0.0201(7) 0.0275(8) 0.0276(8) 0.0008(6) -0.0001(7) 0.0026(6)
C5 0.0233(7) 0.0353(9) 0.0262(7) 0.0032(6) 0.0032(7) -0.0062(7)
C6 0.0318(9) 0.0242(7) 0.0256(7) 0.0048(6) -0.0050(7) -0.0083(7)
C7 0.0289(8) 0.0190(7) 0.0280(7) -0.0005(6) -0.0059(7) 0.0018(6)
C8 0.0239(7) 0.0226(7) 0.0216(7) -0.0022(5) -0.0004(6) 0.0008(6)
C9 0.0499(11) 0.0240(8) 0.0281(8) -0.0045(6) -0.0023(8) -0.0066(8)
C10 0.0300(8) 0.0240(7) 0.0217(7) -0.0036(6) 0.0004(7) 0.0026(6)
C11 0.0246(7) 0.0233(7) 0.0185(7) -0.0062(6) 0.0016(6) 0.0027(6)
C12 0.0242(7) 0.0347(8) 0.0240(8) -0.0045(6) 0.0000(6) -0.0012(7)
C13 0.0307(9) 0.0322(9) 0.0306(8) -0.0003(7) 0.0067(7) -0.0058(7)
C14 0.0363(10) 0.0351(9) 0.0261(8) 0.0056(7) 0.0051(7) 0.0053(8)
C15 0.0301(8) 0.0418(10) 0.0243(8) -0.0011(7) -0.0038(7) 0.0016(8)
C16 0.0249(7) 0.0287(8) 0.0264(7) -0.0047(6) -0.0001(7) -0.0021(7)

loop_
_atom_type_symbol
_atom_type_description
_atom_type_scat_dispersion_real
_atom_type_scat_dispersion_imag
_atom_type_scat_source
C C 0.0181 0.0091 'International Tables Vol C Tables 4.2.6.8 and 6.1.1.4'
H H 0 0 'International Tables Vol C Tables 4.2.6.8 and 6.1.1.4'
N N 0.0311 0.018 'International Tables Vol C Tables 4.2.6.8 and 6.1.1.4'
O O 0.0492 0.0322 'International Tables Vol C Tables 4.2.6.8 and 6.1.1.4'

loop_
_exptl_crystal_face_index_h
_exptl_crystal_face_index_k
_exptl_crystal_face_index_l
_exptl_crystal_face_perp_dist
0 -7 3 0.1085
0 0 -1 0.0763
0 0 1 0.046
-2 -6 1 0.2558
3 -3 4 0.2471
0 7 -4 0.1257
-3 4 -4 0.2918

loop_
_geom_angle_atom_site_label_1
_geom_angle_atom_site_label_2
_geom_angle_atom_site_label_3
_geom_angle
_geom_angle_site_symmetry_1
_geom_angle_site_symmetry_3
_geom_angle_publ_flag
C2 O2 C9 111.84(12) . . ?
C1 N1 H1 119.1 . . ?
C1 N1 C10 121.86(13) . . ?
C10 N1 H1 119.1 . . ?
O1 C1 N1 123.97(13) . . ?
O1 C1 C2 120.06(14) . . ?
N1 C1 C2 115.88(13) . . ?
O2 C2 C1 108.57(12) . . ?
O2 C2 H2 109 . . ?
O2 C2 C3 111.62(12) . . ?
C1 C2 H2 109 . . ?
C3 C2 C1 109.55(11) . . ?
C3 C2 H2 109 . . ?
C4 C3 C2 121.73(13) . . ?
C4 C3 C8 118.98(13) . . ?
C8 C3 C2 119.29(13) . . ?
C3 C4 H4 119.9 . . ?
C3 C4 C5 120.18(14) . . ?
C5 C4 H4 119.9 . . ?
C4 C5 H5 119.7 . . ?
C6 C5 C4 120.63(15) . . ?
C6 C5 H5 119.7 . . ?
C5 C6 H6 120.3 . . ?
C5 C6 C7 119.43(14) . . ?
C7 C6 H6 120.3 . . ?
C6 C7 H7 119.9 . . ?
C8 C7 C6 120.21(14) . . ?
C8 C7 H7 119.9 . . ?
C3 C8 H8 119.7 . . ?
C7 C8 C3 120.55(14) . . ?
C7 C8 H8 119.7 . . ?
O2 C9 H9A 109.5 . . ?
O2 C9 H9B 109.5 . . ?
O2 C9 H9C 109.5 . . ?
H9A C9 H9B 109.5 . . ?
H9A C9 H9C 109.5 . . ?
H9B C9 H9C 109.5 . . ?
N1 C10 H10A 109.1 . . ?
N1 C10 H10B 109.1 . . ?
N1 C10 C11 112.48(12) . . ?
H10A C10 H10B 107.8 . . ?
C11 C10 H10A 109.1 . . ?
C11 C10 H10B 109.1 . . ?
C12 C11 C10 119.73(14) . . ?
C16 C11 C10 121.28(14) . . ?
C16 C11 C12 118.98(14) . . ?
C11 C12 H12 119.7 . . ?
C13 C12 C11 120.63(15) . . ?
C13 C12 H12 119.7 . . ?
C12 C13 H13 119.9 . . ?
C12 C13 C14 120.16(16) . . ?
C14 C13 H13 119.9 . . ?
C13 C14 H14 120.3 . . ?
C15 C14 C13 119.48(15) . . ?
C15 C14 H14 120.3 . . ?
C14 C15 H15 119.8 . . ?
C14 C15 C16 120.46(16) . . ?
C16 C15 H15 119.8 . . ?
C11 C16 C15 120.29(15) . . ?
C11 C16 H16 119.9 . . ?
C15 C16 H16 119.9 . . ?

loop_
_geom_bond_atom_site_label_1
_geom_bond_atom_site_label_2
_geom_bond_distance
_geom_bond_site_symmetry_2
_geom_bond_publ_flag
O1 C1 1.2326(19) . ?
O2 C2 1.4231(18) . ?
O2 C9 1.4243(18) . ?
N1 H1 0.88 . ?
N1 C1 1.335(2) . ?
N1 C10 1.4616(18) . ?
C1 C2 1.529(2) . ?
C2 H2 1 . ?
C2 C3 1.520(2) . ?
C3 C4 1.390(2) . ?
C3 C8 1.396(2) . ?
C4 H4 0.95 . ?
C4 C5 1.390(2) . ?
C5 H5 0.95 . ?
C5 C6 1.382(2) . ?
C6 H6 0.95 . ?
C6 C7 1.389(2) . ?
C7 H7 0.95 . ?
C7 C8 1.385(2) . ?
C8 H8 0.95 . ?
C9 H9A 0.98 . ?
C9 H9B 0.98 . ?
C9 H9C 0.98 . ?
C10 H10A 0.99 . ?
C10 H10B 0.99 . ?
C10 C11 1.513(2) . ?
C11 C12 1.391(2) . ?
C11 C16 1.389(2) . ?
C12 H12 0.95 . ?
C12 C13 1.385(2) . ?
C13 H13 0.95 . ?
C13 C14 1.389(2) . ?
C14 H14 0.95 . ?
C14 C15 1.381(3) . ?
C15 H15 0.95 . ?
C15 C16 1.391(2) . ?
C16 H16 0.95 . ?

loop_
_geom_torsion_atom_site_label_1
_geom_torsion_atom_site_label_2
_geom_torsion_atom_site_label_3
_geom_torsion_atom_site_label_4
_geom_torsion
_geom_torsion_site_symmetry_1
_geom_torsion_site_symmetry_2
_geom_torsion_site_symmetry_3
_geom_torsion_site_symmetry_4
_geom_torsion_publ_flag
O1 C1 C2 O2 157.01(13) . . . . ?
O1 C1 C2 C3 -80.86(17) . . . . ?
O2 C2 C3 C4 -124.16(14) . . . . ?
O2 C2 C3 C8 55.53(17) . . . . ?
N1 C1 C2 O2 -26.37(17) . . . . ?
N1 C1 C2 C3 95.76(15) . . . . ?
N1 C10 C11 C12 -60.94(19) . . . . ?
N1 C10 C11 C16 118.09(15) . . . . ?
C1 N1 C10 C11 -84.17(18) . . . . ?
C1 C2 C3 C4 115.55(15) . . . . ?
C1 C2 C3 C8 -64.76(17) . . . . ?
C2 C3 C4 C5 179.89(14) . . . . ?
C2 C3 C8 C7 179.63(13) . . . . ?
C3 C4 C5 C6 0.3(2) . . . . ?
C4 C3 C8 C7 -0.7(2) . . . . ?
C4 C5 C6 C7 -0.3(2) . . . . ?
C5 C6 C7 C8 -0.1(2) . . . . ?
C6 C7 C8 C3 0.6(2) . . . . ?
C8 C3 C4 C5 0.2(2) . . . . ?
C9 O2 C2 C1 -163.87(12) . . . . ?
C9 O2 C2 C3 75.27(14) . . . . ?
C10 N1 C1 O1 -1.8(2) . . . . ?
C10 N1 C1 C2 -178.29(12) . . . . ?
C10 C11 C12 C13 178.35(14) . . . . ?
C10 C11 C16 C15 -179.01(14) . . . . ?
C11 C12 C13 C14 0.7(2) . . . . ?
C12 C11 C16 C15 0.0(2) . . . . ?
C12 C13 C14 C15 0.0(2) . . . . ?
C13 C14 C15 C16 -0.7(3) . . . . ?
C14 C15 C16 C11 0.7(2) . . . . ?
C16 C11 C12 C13 -0.7(2) . . . . ?
